data_7109922
loop_
_publ_author_name
'Bin Chen'
'Yubin Ding'
'Xin Li'
'Weihong Zhu'
'Jonathan P. Hill'
'Katsuhiko Ariga'
'Yongshu Xie'

_publ_section_title
;
 Steric hindrance-enforced distortion as a general strategy for the design
 of fluorescence 'turn-on' cyanide probes
;
_journal_name_full Chem.Commun.
_journal_page_first 10136
_journal_paper_doi 10.1039/c3cc46008h
_journal_volume 49
_journal_year 2013
_chemical_formula_sum 'C40 H38 N4'
_chemical_formula_weight 574.74
_chemical_name_systematic
;
?
;
_space_group_IT_number 5
_symmetry_cell_setting monoclinic
_symmetry_space_group_name_Hall 'C 2y'
_symmetry_space_group_name_H-M 'C 1 2 1'
_atom_sites_solution_hydrogens geom
_atom_sites_solution_primary direct
_atom_sites_solution_secondary difmap
_audit_creation_method SHELXL-97
_cell_angle_alpha 90.00
_cell_angle_beta 96.9760(10)
_cell_angle_gamma 90.00
_cell_formula_units_Z 4
_cell_length_a 25.741(2)
_cell_length_b 12.1212(11)
_cell_length_c 11.4444(12)
_cell_measurement_temperature 298(2)
_cell_volume 3544.4(6)
_computing_structure_refinement 'SHELXL-97 (Sheldrick, 1997)'
_computing_structure_solution 'SHELXS-97 (Sheldrick, 1990)'
_diffrn_ambient_temperature 298(2)
_diffrn_measured_fraction_theta_full 0.995
_diffrn_measured_fraction_theta_max 0.995
_diffrn_radiation_monochromator graphite
_diffrn_radiation_source 'fine-focus sealed tube'
_diffrn_radiation_type MoK\a
_diffrn_radiation_wavelength 0.71073
_diffrn_reflns_av_R_equivalents 0.0649
_diffrn_reflns_av_sigmaI/netI 0.0768
_diffrn_reflns_limit_h_max 28
_diffrn_reflns_limit_h_min -30
_diffrn_reflns_limit_k_max 14
_diffrn_reflns_limit_k_min -14
_diffrn_reflns_limit_l_max 13
_diffrn_reflns_limit_l_min -11
_diffrn_reflns_number 9009
_diffrn_reflns_theta_full 25.02
_diffrn_reflns_theta_max 25.02
_diffrn_reflns_theta_min 2.52
_exptl_absorpt_coefficient_mu 0.063
_exptl_absorpt_correction_T_max 0.9931
_exptl_absorpt_correction_T_min 0.9745
_exptl_absorpt_correction_type multi-scan
_exptl_absorpt_process_details sadabs
_exptl_crystal_density_diffrn 1.077
_exptl_crystal_density_method 'not measured'
_exptl_crystal_F_000 1224
_exptl_crystal_size_max 0.41
_exptl_crystal_size_mid 0.18
_exptl_crystal_size_min 0.11
_refine_diff_density_max 0.392
_refine_diff_density_min -0.179
_refine_diff_density_rms 0.044
_refine_ls_extinction_method none
_refine_ls_goodness_of_fit_ref 0.917
_refine_ls_hydrogen_treatment constr
_refine_ls_matrix_type full
_refine_ls_number_parameters 468
_refine_ls_number_reflns 3272
_refine_ls_number_restraints 2
_refine_ls_restrained_S_all 0.916
_refine_ls_R_factor_all 0.1266
_refine_ls_R_factor_gt 0.0689
_refine_ls_shift/su_max 0.001
_refine_ls_shift/su_mean 0.000
_refine_ls_structure_factor_coef Fsqd
_refine_ls_weighting_details 'calc w=1/[\s^2^(Fo^2^)+(0.1308P)^2^+0.0000P] where P=(Fo^2^+2Fc^2^)/3'
_refine_ls_weighting_scheme calc
_refine_ls_wR_factor_gt 0.1742
_refine_ls_wR_factor_ref 0.2103
_reflns_number_gt 1715
_reflns_number_total 3272
_reflns_threshold_expression >2sigma(I)
_cod_data_source_file c3cc46008h.txt
_cod_data_source_block 120207c
_cod_original_sg_symbol_H-M c2
_cod_database_code 7109922

loop_
_symmetry_equiv_pos_as_xyz
'x, y, z'
'-x, y, -z'
'x+1/2, y+1/2, z'
'-x+1/2, y+1/2, -z'

loop_
_atom_site_label
_atom_site_type_symbol
_atom_site_fract_x
_atom_site_fract_y
_atom_site_fract_z
_atom_site_U_iso_or_equiv
_atom_site_adp_type
_atom_site_occupancy
_atom_site_symmetry_multiplicity
_atom_site_calc_flag
_atom_site_refinement_flags
_atom_site_disorder_assembly
_atom_site_disorder_group
N1 N 0.22640(18) 0.3216(4) 0.4030(4) 0.0609(14) Uani 1 1 d . . .
N2 N 0.5325(3) -0.0479(8) 0.3577(7) 0.133(3) Uani 1 1 d . . .
N3 N 0.4750(3) 0.2778(8) 0.2437(7) 0.106(2) Uani 1 1 d . . .
N4 N 0.0000 -0.0664(12) 0.0000 0.088(2) Uani 0.661(16) 2 d SP . 1
N5 N 0.0000 0.430(3) 0.0000 0.088(2) Uani 0.274(15) 2 d SP . 2
N6 N 0.0837(11) 0.3186(18) 0.133(2) 0.123(7) Uani 0.532(9) 1 d P A 3
C1 C 0.2737(2) 0.2635(5) 0.3917(5) 0.0584(16) Uani 1 1 d . . .
C2 C 0.2706(2) 0.1609(5) 0.3325(5) 0.0597(16) Uani 1 1 d . . .
C3 C 0.2227(2) 0.1214(6) 0.2726(6) 0.0697(18) Uani 1 1 d . . .
H3 H 0.1925 0.1637 0.2723 0.084 Uiso 1 1 calc R . .
C4 C 0.2202(3) 0.0238(7) 0.2161(7) 0.085(2) Uani 1 1 d . . .
H4 H 0.1885 -0.0003 0.1770 0.102 Uiso 1 1 calc R . .
C5 C 0.2656(3) -0.0427(7) 0.2158(7) 0.088(2) Uani 1 1 d . . .
H5 H 0.2635 -0.1110 0.1787 0.105 Uiso 1 1 calc R . .
C6 C 0.3128(3) -0.0050(7) 0.2708(7) 0.088(2) Uani 1 1 d . . .
H6 H 0.3426 -0.0482 0.2693 0.106 Uiso 1 1 calc R . .
C7 C 0.3172(2) 0.0967(5) 0.3290(5) 0.0572(15) Uani 1 1 d . . .
C8 C 0.3660(2) 0.1387(5) 0.3831(5) 0.0611(16) Uani 1 1 d . . .
C9 C 0.3686(2) 0.2405(5) 0.4419(5) 0.0581(16) Uani 1 1 d . . .
C10 C 0.4150(2) 0.2836(6) 0.5079(6) 0.0700(18) Uani 1 1 d . . .
H10 H 0.4459 0.2434 0.5103 0.084 Uiso 1 1 calc R . .
C11 C 0.4156(3) 0.3806(7) 0.5670(7) 0.083(2) Uani 1 1 d . . .
H11 H 0.4467 0.4052 0.6088 0.100 Uiso 1 1 calc R . .
C12 C 0.3702(3) 0.4444(7) 0.5661(6) 0.079(2) Uani 1 1 d . . .
H12 H 0.3714 0.5120 0.6048 0.094 Uiso 1 1 calc R . .
C13 C 0.3242(2) 0.4069(6) 0.5082(6) 0.0675(17) Uani 1 1 d . . .
H13 H 0.2939 0.4487 0.5093 0.081 Uiso 1 1 calc R . .
C14 C 0.3217(2) 0.3051(5) 0.4461(5) 0.0580(15) Uani 1 1 d . . .
C15 C 0.4118(2) 0.0680(6) 0.3816(6) 0.0702(18) Uani 1 1 d . . .
H15 H 0.4092 -0.0024 0.4126 0.084 Uiso 1 1 calc R . .
C16 C 0.4572(2) 0.0917(7) 0.3412(6) 0.0707(18) Uani 1 1 d . . .
C17 C 0.4992(3) 0.0133(7) 0.3484(7) 0.088(2) Uani 1 1 d . . .
C18 C 0.4663(3) 0.1938(8) 0.2870(7) 0.078(2) Uani 1 1 d . . .
C19 C 0.2104(2) 0.4094(5) 0.3246(5) 0.0572(15) Uani 1 1 d . . .
C20 C 0.2246(2) 0.4101(6) 0.2119(6) 0.0670(17) Uani 1 1 d . . .
H20 H 0.2452 0.3534 0.1881 0.080 Uiso 1 1 calc R . .
C21 C 0.2083(3) 0.4947(6) 0.1337(6) 0.0734(19) Uani 1 1 d . . .
H21 H 0.2192 0.4942 0.0592 0.088 Uiso 1 1 calc R . .
C22 C 0.1763(3) 0.5798(6) 0.1632(5) 0.0673(17) Uani 1 1 d . B .
C23 C 0.1641(2) 0.5772(6) 0.2767(5) 0.0674(17) Uani 1 1 d . . .
H23 H 0.1434 0.6336 0.3011 0.081 Uiso 1 1 calc R . .
C24 C 0.1808(2) 0.4960(5) 0.3563(5) 0.0601(16) Uani 1 1 d . . .
H24 H 0.1719 0.4997 0.4325 0.072 Uiso 1 1 calc R . .
C25 C 0.1555(4) 0.6680(7) 0.0728(6) 0.088(2) Uani 1 1 d . . .
C26 C 0.2010(6) 0.7115(11) 0.0076(12) 0.113(5) Uani 0.87(2) 1 d P B 1
H26A H 0.1882 0.7691 -0.0459 0.169 Uiso 0.87(2) 1 calc PR B 1
H26B H 0.2145 0.6523 -0.0355 0.169 Uiso 0.87(2) 1 calc PR B 1
H26C H 0.2283 0.7400 0.0640 0.169 Uiso 0.87(2) 1 calc PR B 1
C27 C 0.1332(8) 0.7688(11) 0.1312(10) 0.116(5) Uani 0.87(2) 1 d P B 1
H27A H 0.1310 0.8301 0.0777 0.175 Uiso 0.87(2) 1 calc PR B 1
H27B H 0.1557 0.7876 0.2015 0.175 Uiso 0.87(2) 1 calc PR B 1
H27C H 0.0989 0.7517 0.1510 0.175 Uiso 0.87(2) 1 calc PR B 1
C28 C 0.1160(5) 0.6144(12) -0.0190(12) 0.129(6) Uani 0.87(2) 1 d P B 1
H28A H 0.1320 0.5526 -0.0532 0.194 Uiso 0.87(2) 1 calc PR B 1
H28B H 0.1047 0.6671 -0.0793 0.194 Uiso 0.87(2) 1 calc PR B 1
H28C H 0.0865 0.5895 0.0175 0.194 Uiso 0.87(2) 1 calc PR B 1
C26' C 0.096(3) 0.659(7) 0.072(8) 0.11(3) Uani 0.13(2) 1 d P B 2
H26D H 0.0849 0.7051 0.1326 0.159 Uiso 0.13(2) 1 calc PR B 2
H26E H 0.0868 0.5834 0.0869 0.159 Uiso 0.13(2) 1 calc PR B 2
H26F H 0.0786 0.6813 -0.0030 0.159 Uiso 0.13(2) 1 calc PR B 2
C27' C 0.170(4) 0.651(8) -0.051(7) 0.11(3) Uani 0.13(2) 1 d P B 2
H27D H 0.1641 0.7174 -0.0957 0.169 Uiso 0.13(2) 1 calc PR B 2
H27E H 0.1493 0.5923 -0.0892 0.169 Uiso 0.13(2) 1 calc PR B 2
H27F H 0.2066 0.6311 -0.0465 0.169 Uiso 0.13(2) 1 calc PR B 2
C28' C 0.177(5) 0.777(7) 0.127(7) 0.11(3) Uani 0.13(2) 1 d P B 2
H28D H 0.1511 0.8338 0.1108 0.158 Uiso 0.13(2) 1 calc PR B 2
H28E H 0.2081 0.7967 0.0946 0.158 Uiso 0.13(2) 1 calc PR B 2
H28F H 0.1847 0.7681 0.2111 0.158 Uiso 0.13(2) 1 calc PR B 2
C29 C 0.1946(2) 0.2794(6) 0.4854(5) 0.0606(16) Uani 1 1 d . . .
C30 C 0.1401(2) 0.2882(6) 0.4700(6) 0.0687(17) Uani 1 1 d . . .
H30 H 0.1232 0.3241 0.4042 0.082 Uiso 1 1 calc R . .
C31 C 0.1114(3) 0.2437(7) 0.5525(7) 0.082(2) Uani 1 1 d . . .
H31 H 0.0753 0.2527 0.5414 0.099 Uiso 1 1 calc R . .
C32 C 0.1335(3) 0.1860(6) 0.6515(7) 0.081(2) Uani 1 1 d . C .
C33 C 0.1878(3) 0.1772(6) 0.6634(6) 0.081(2) Uani 1 1 d . . .
H33 H 0.2046 0.1389 0.7275 0.097 Uiso 1 1 calc R . .
C34 C 0.2175(2) 0.2231(6) 0.5838(6) 0.0694(18) Uani 1 1 d . . .
H34 H 0.2537 0.2162 0.5963 0.083 Uiso 1 1 calc R . .
C35 C 0.1002(3) 0.1371(8) 0.7407(8) 0.102(3) Uani 1 1 d . . .
C36 C 0.1155(14) 0.014(3) 0.759(4) 0.108(10) Uani 0.44(5) 1 d P C 1
H36A H 0.1009 -0.0145 0.8262 0.161 Uiso 0.44(5) 1 calc PR C 1
H36B H 0.1529 0.0071 0.7715 0.161 Uiso 0.44(5) 1 calc PR C 1
H36C H 0.1021 -0.0277 0.6903 0.161 Uiso 0.44(5) 1 calc PR C 1
C37 C 0.117(2) 0.200(3) 0.856(4) 0.141(18) Uani 0.44(5) 1 d P C 1
H37A H 0.0864 0.2110 0.8968 0.211 Uiso 0.44(5) 1 calc PR C 1
H37B H 0.1312 0.2699 0.8391 0.211 Uiso 0.44(5) 1 calc PR C 1
H37C H 0.1422 0.1574 0.9051 0.211 Uiso 0.44(5) 1 calc PR C 1
C38 C 0.0408(12) 0.144(5) 0.705(4) 0.141(16) Uani 0.44(5) 1 d P C 1
H38A H 0.0287 0.2166 0.7216 0.211 Uiso 0.44(5) 1 calc PR C 1
H38B H 0.0235 0.0905 0.7481 0.211 Uiso 0.44(5) 1 calc PR C 1
H38C H 0.0331 0.1296 0.6220 0.211 Uiso 0.44(5) 1 calc PR C 1
C36' C 0.0771(15) 0.233(2) 0.805(2) 0.119(10) Uani 0.56(5) 1 d P C 2
H36D H 0.1015 0.2936 0.8132 0.179 Uiso 0.56(5) 1 calc PR C 2
H36E H 0.0703 0.2095 0.8820 0.179 Uiso 0.56(5) 1 calc PR C 2
H36F H 0.0450 0.2573 0.7611 0.179 Uiso 0.56(5) 1 calc PR C 2
C37' C 0.0523(14) 0.075(3) 0.675(2) 0.132(12) Uani 0.56(5) 1 d P C 2
H37D H 0.0314 0.0452 0.7312 0.198 Uiso 0.56(5) 1 calc PR C 2
H37E H 0.0644 0.0166 0.6287 0.198 Uiso 0.56(5) 1 calc PR C 2
H37F H 0.0316 0.1259 0.6242 0.198 Uiso 0.56(5) 1 calc PR C 2
C38' C 0.1314(13) 0.060(4) 0.828(4) 0.147(14) Uani 0.56(5) 1 d P C 2
H38D H 0.1078 0.0112 0.8621 0.221 Uiso 0.56(5) 1 calc PR C 2
H38E H 0.1507 0.1024 0.8897 0.221 Uiso 0.56(5) 1 calc PR C 2
H38F H 0.1552 0.0171 0.7885 0.221 Uiso 0.56(5) 1 calc PR C 2
C39 C 0.0319(12) -0.025(3) 0.065(2) 0.114(5) Uani 0.330(8) 1 d P . 1
C40 C 0.0716(19) 0.045(4) 0.124(4) 0.122(8) Uani 0.330(8) 1 d P . 1
H40A H 0.0635 0.1209 0.1044 0.183 Uiso 0.330(8) 1 calc PR . 1
H40B H 0.1049 0.0267 0.0996 0.183 Uiso 0.330(8) 1 calc PR . 1
H40C H 0.0730 0.0355 0.2076 0.183 Uiso 0.330(8) 1 calc PR . 1
C41 C 0.036(3) 0.397(7) 0.060(6) 0.114(5) Uani 0.137(7) 1 d P . 2
C42 C 0.088(6) 0.353(11) 0.105(12) 0.122(8) Uani 0.137(7) 1 d P . 2
H42A H 0.0845 0.2813 0.1379 0.183 Uiso 0.137(7) 1 calc PR . 2
H42B H 0.1048 0.4015 0.1656 0.183 Uiso 0.137(7) 1 calc PR . 2
H42C H 0.1096 0.3489 0.0423 0.183 Uiso 0.137(7) 1 calc PR . 2
C43 C 0.0840(7) 0.221(3) 0.1464(15) 0.114(5) Uani 0.532(9) 1 d P A 3
C44 C 0.0824(11) 0.102(2) 0.167(2) 0.122(8) Uani 0.532(9) 1 d P A 3
H44A H 0.0782 0.0879 0.2477 0.183 Uiso 0.532(9) 1 calc PR A 3
H44B H 0.1145 0.0688 0.1492 0.183 Uiso 0.532(9) 1 calc PR A 3
H44C H 0.0536 0.0701 0.1170 0.183 Uiso 0.532(9) 1 calc PR A 3

loop_
_atom_site_aniso_label
_atom_site_aniso_U_11
_atom_site_aniso_U_22
_atom_site_aniso_U_33
_atom_site_aniso_U_23
_atom_site_aniso_U_13
_atom_site_aniso_U_12
N1 0.050(3) 0.066(3) 0.069(3) 0.016(3) 0.020(2) 0.009(2)
N2 0.086(5) 0.165(8) 0.147(7) -0.024(6) 0.009(4) 0.051(6)
N3 0.091(5) 0.118(6) 0.110(5) 0.006(5) 0.017(4) -0.017(5)
N4 0.082(4) 0.089(5) 0.094(5) 0.000 0.014(4) 0.000
N5 0.082(4) 0.089(5) 0.094(5) 0.000 0.014(4) 0.000
N6 0.168(17) 0.087(15) 0.112(16) -0.015(10) 0.013(12) -0.008(13)
C1 0.049(3) 0.062(4) 0.067(4) 0.007(3) 0.017(3) 0.004(3)
C2 0.050(3) 0.064(4) 0.067(4) 0.013(3) 0.016(3) 0.003(3)
C3 0.053(4) 0.070(5) 0.086(4) 0.008(4) 0.011(3) -0.003(3)
C4 0.068(4) 0.084(6) 0.104(6) -0.001(5) 0.010(4) -0.007(4)
C5 0.088(5) 0.071(5) 0.105(6) 0.005(4) 0.012(4) -0.006(4)
C6 0.082(4) 0.089(5) 0.094(5) 0.000 0.014(4) 0.000
C7 0.052(3) 0.060(4) 0.062(3) 0.008(3) 0.016(3) 0.004(3)
C8 0.055(3) 0.064(4) 0.065(4) 0.010(3) 0.014(3) 0.009(3)
C9 0.048(3) 0.065(5) 0.063(4) 0.011(3) 0.012(3) 0.005(3)
C10 0.055(4) 0.078(5) 0.077(4) -0.002(4) 0.007(3) 0.007(4)
C11 0.060(4) 0.101(6) 0.090(5) -0.004(5) 0.013(4) -0.008(4)
C12 0.071(5) 0.079(5) 0.087(5) -0.012(4) 0.019(4) 0.000(4)
C13 0.057(4) 0.070(5) 0.078(4) 0.001(4) 0.019(3) 0.006(3)
C14 0.052(3) 0.057(4) 0.068(4) 0.011(3) 0.019(3) 0.006(3)
C15 0.054(4) 0.081(5) 0.077(4) 0.001(4) 0.015(3) 0.015(3)
C16 0.056(4) 0.082(5) 0.074(4) -0.004(4) 0.011(3) 0.010(4)
C17 0.058(4) 0.110(6) 0.095(5) -0.010(5) 0.009(4) 0.023(4)
C18 0.053(4) 0.099(7) 0.082(5) 0.000(5) 0.012(3) 0.004(4)
C19 0.050(3) 0.064(4) 0.058(4) 0.004(3) 0.010(3) 0.005(3)
C20 0.063(4) 0.071(4) 0.070(4) 0.003(4) 0.019(3) 0.017(3)
C21 0.084(4) 0.076(5) 0.063(4) 0.008(4) 0.018(3) 0.016(4)
C22 0.077(4) 0.066(4) 0.057(4) 0.001(3) 0.000(3) 0.009(4)
C23 0.068(4) 0.067(5) 0.068(4) 0.002(4) 0.010(3) 0.011(3)
C24 0.060(3) 0.064(4) 0.058(4) -0.001(3) 0.015(3) 0.013(3)
C25 0.111(6) 0.075(6) 0.075(5) 0.010(4) 0.000(5) 0.023(5)
C26 0.148(10) 0.090(8) 0.104(9) 0.029(7) 0.030(8) 0.009(8)
C27 0.150(13) 0.098(9) 0.103(8) 0.027(6) 0.022(8) 0.048(10)
C28 0.139(12) 0.129(10) 0.106(10) 0.018(8) -0.040(9) 0.016(9)
C26' 0.12(6) 0.10(6) 0.09(6) 0.02(5) 0.01(4) 0.01(5)
C27' 0.13(8) 0.11(7) 0.10(6) 0.02(5) -0.01(5) 0.02(6)
C28' 0.12(7) 0.09(6) 0.09(5) 0.02(4) 0.00(5) 0.01(6)
C29 0.053(3) 0.068(4) 0.063(4) 0.005(3) 0.019(3) 0.004(3)
C30 0.052(3) 0.084(5) 0.073(4) 0.010(4) 0.017(3) 0.005(3)
C31 0.065(4) 0.093(6) 0.096(6) -0.001(5) 0.034(4) 0.003(4)
C32 0.083(5) 0.075(5) 0.091(5) 0.009(4) 0.039(4) 0.000(4)
C33 0.084(5) 0.085(5) 0.078(4) 0.010(4) 0.026(4) -0.002(4)
C34 0.060(4) 0.078(5) 0.074(4) 0.011(4) 0.023(3) 0.001(3)
C35 0.104(6) 0.103(7) 0.111(7) 0.011(6) 0.060(5) -0.006(6)
C36 0.12(2) 0.10(2) 0.12(2) 0.019(16) 0.059(19) -0.028(14)
C37 0.16(4) 0.14(3) 0.14(3) 0.01(2) 0.10(3) -0.03(3)
C38 0.12(2) 0.15(4) 0.18(3) 0.01(3) 0.09(2) 0.00(2)
C36' 0.12(2) 0.131(18) 0.120(17) 0.008(13) 0.075(16) -0.004(15)
C37' 0.15(2) 0.12(2) 0.146(17) -0.006(16) 0.084(15) -0.044(19)
C38' 0.15(2) 0.16(3) 0.15(3) 0.06(2) 0.08(2) -0.01(2)
C39 0.110(10) 0.137(15) 0.095(10) -0.005(10) 0.011(8) 0.006(11)
C40 0.129(15) 0.14(3) 0.103(18) -0.004(13) 0.025(13) 0.018(17)
C41 0.110(10) 0.137(15) 0.095(10) -0.005(10) 0.011(8) 0.006(11)
C42 0.129(15) 0.14(3) 0.103(18) -0.004(13) 0.025(13) 0.018(17)
C43 0.110(10) 0.137(15) 0.095(10) -0.005(10) 0.011(8) 0.006(11)
C44 0.129(15) 0.14(3) 0.103(18) -0.004(13) 0.025(13) 0.018(17)

loop_
_atom_type_symbol
_atom_type_description
_atom_type_scat_dispersion_real
_atom_type_scat_dispersion_imag
_atom_type_scat_source
C C 0.0033 0.0000 'International Tables Vol C Tables 4.2.6.8 and 6.1.1.4'
H H 0.0000 0.0000 'International Tables Vol C Tables 4.2.6.8 and 6.1.1.4'
N N 0.0061 0.0000 'International Tables Vol C Tables 4.2.6.8 and 6.1.1.4'

loop_
_geom_angle_atom_site_label_1
_geom_angle_atom_site_label_2
_geom_angle_atom_site_label_3
_geom_angle
_geom_angle_site_symmetry_3
C29 N1 C19 123.0(5) .
C29 N1 C1 116.8(5) .
C19 N1 C1 119.9(5) .
C39 N4 C39 128(4) 2
C41 N5 C41 141(9) 2
C14 C1 C2 121.5(5) .
C14 C1 N1 119.8(6) .
C2 C1 N1 118.6(5) .
C1 C2 C3 121.5(6) .
C1 C2 C7 119.5(5) .
C3 C2 C7 118.9(6) .
C4 C3 C2 121.1(6) .
C4 C3 H3 119.5 .
C2 C3 H3 119.5 .
C3 C4 C5 120.6(7) .
C3 C4 H4 119.7 .
C5 C4 H4 119.7 .
C6 C5 C4 119.4(8) .
C6 C5 H5 120.3 .
C4 C5 H5 120.3 .
C5 C6 C7 121.7(7) .
C5 C6 H6 119.1 .
C7 C6 H6 119.1 .
C6 C7 C8 122.5(6) .
C6 C7 C2 118.2(6) .
C8 C7 C2 119.3(6) .
C9 C8 C7 120.7(5) .
C9 C8 C15 122.1(6) .
C7 C8 C15 117.1(6) .
C8 C9 C10 124.1(6) .
C8 C9 C14 120.1(5) .
C10 C9 C14 115.6(6) .
C11 C10 C9 122.6(6) .
C11 C10 H10 118.7 .
C9 C10 H10 118.7 .
C10 C11 C12 121.0(7) .
C10 C11 H11 119.5 .
C12 C11 H11 119.5 .
C13 C12 C11 119.7(7) .
C13 C12 H12 120.1 .
C11 C12 H12 120.1 .
C12 C13 C14 121.1(6) .
C12 C13 H13 119.5 .
C14 C13 H13 119.5 .
C1 C14 C13 121.1(5) .
C1 C14 C9 118.9(6) .
C13 C14 C9 120.0(5) .
C16 C15 C8 128.1(7) .
C16 C15 H15 115.9 .
C8 C15 H15 115.9 .
C15 C16 C18 122.5(6) .
C15 C16 C17 121.4(7) .
C18 C16 C17 116.1(6) .
N2 C17 C16 177.9(8) .
N3 C18 C16 178.5(8) .
C24 C19 C20 117.4(6) .
C24 C19 N1 122.3(5) .
C20 C19 N1 120.4(6) .
C19 C20 C21 120.8(6) .
C19 C20 H20 119.6 .
C21 C20 H20 119.6 .
C22 C21 C20 122.2(6) .
C22 C21 H21 118.9 .
C20 C21 H21 118.9 .
C23 C22 C21 115.1(6) .
C23 C22 C25 123.5(6) .
C21 C22 C25 121.4(6) .
C24 C23 C22 123.6(6) .
C24 C23 H23 118.2 .
C22 C23 H23 118.2 .
C19 C24 C23 120.8(5) .
C19 C24 H24 119.6 .
C23 C24 H24 119.6 .
C28 C25 C27' 61(4) .
C28 C25 C28' 146(3) .
C27' C25 C28' 112(5) .
C28 C25 C27 112.8(10) .
C27' C25 C27 131(3) .
C28' C25 C27 43(4) .
C28 C25 C22 108.5(8) .
C27' C25 C22 115(3) .
C28' C25 C22 104(3) .
C27 C25 C22 112.2(6) .
C28 C25 C26' 52(3) .
C27' C25 C26' 110(5) .
C28' C25 C26' 112(5) .
C27 C25 C26' 69(4) .
C22 C25 C26' 103(3) .
C28 C25 C26 107.1(9) .
C27' C25 C26 47(4) .
C28' C25 C26 70(4) .
C27 C25 C26 106.4(9) .
C22 C25 C26 109.7(7) .
C26' C25 C26 146(3) .
C25 C26 H26A 109.5 .
C25 C26 H26B 109.5 .
H26A C26 H26B 109.5 .
C25 C26 H26C 109.5 .
H26A C26 H26C 109.5 .
H26B C26 H26C 109.5 .
C25 C27 H27A 109.5 .
C25 C27 H27B 109.5 .
H27A C27 H27B 109.5 .
C25 C27 H27C 109.5 .
H27A C27 H27C 109.5 .
H27B C27 H27C 109.5 .
C25 C28 H28A 109.5 .
C25 C28 H28B 109.5 .
H28A C28 H28B 109.5 .
C25 C28 H28C 109.5 .
H28A C28 H28C 109.5 .
H28B C28 H28C 109.5 .
C25 C26' H26D 109.5 .
C25 C26' H26E 109.5 .
H26D C26' H26E 109.5 .
C25 C26' H26F 109.5 .
H26D C26' H26F 109.5 .
H26E C26' H26F 109.5 .
C25 C27' H27D 109.5 .
C25 C27' H27E 109.5 .
H27D C27' H27E 109.5 .
C25 C27' H27F 109.5 .
H27D C27' H27F 109.5 .
H27E C27' H27F 109.5 .
C25 C28' H28D 109.5 .
C25 C28' H28E 109.5 .
H28D C28' H28E 109.5 .
C25 C28' H28F 109.5 .
H28D C28' H28F 109.5 .
H28E C28' H28F 109.5 .
C34 C29 C30 117.5(5) .
C34 C29 N1 119.7(5) .
C30 C29 N1 122.7(6) .
C31 C30 C29 119.8(6) .
C31 C30 H30 120.1 .
C29 C30 H30 120.1 .
C30 C31 C32 123.8(6) .
C30 C31 H31 118.1 .
C32 C31 H31 118.1 .
C33 C32 C31 115.0(6) .
C33 C32 C35 122.8(7) .
C31 C32 C35 122.2(7) .
C34 C33 C32 122.5(7) .
C34 C33 H33 118.8 .
C32 C33 H33 118.8 .
C33 C34 C29 121.4(6) .
C33 C34 H34 119.3 .
C29 C34 H34 119.3 .
C38' C35 C32 112.6(11) .
C38' C35 C38 129.4(17) .
C32 C35 C38 114.8(14) .
C38' C35 C37 70.8(19) .
C32 C35 C37 105.5(12) .
C38 C35 C37 111(2) .
C38' C35 C36' 110.6(17) .
C32 C35 C36' 107.9(9) .
C38 C35 C36' 69.9(17) .
C37 C35 C36' 45.1(15) .
C38' C35 C36 38.5(13) .
C32 C35 C36 108.0(12) .
C38 C35 C36 108(2) .
C37 C35 C36 109(2) .
C36' C35 C36 140.5(15) .
C38' C35 C37' 110.1(18) .
C32 C35 C37' 109.8(11) .
C38 C35 C37' 36.2(12) .
C37 C35 C37' 140.4(15) .
C36' C35 C37' 105.5(14) .
C36 C35 C37' 76.9(17) .
C35 C36 H36A 109.5 .
C35 C36 H36B 109.5 .
H36A C36 H36B 109.5 .
C35 C36 H36C 109.5 .
H36A C36 H36C 109.5 .
H36B C36 H36C 109.5 .
C35 C37 H37A 109.5 .
C35 C37 H37B 109.5 .
H37A C37 H37B 109.5 .
C35 C37 H37C 109.5 .
H37A C37 H37C 109.5 .
H37B C37 H37C 109.5 .
C35 C38 H38A 109.5 .
C35 C38 H38B 109.5 .
H38A C38 H38B 109.5 .
C35 C38 H38C 109.5 .
H38A C38 H38C 109.5 .
H38B C38 H38C 109.5 .
C35 C36' H36D 109.5 .
C35 C36' H36E 109.5 .
H36D C36' H36E 109.5 .
C35 C36' H36F 109.5 .
H36D C36' H36F 109.5 .
H36E C36' H36F 109.5 .
C35 C37' H37D 109.5 .
C35 C37' H37E 109.5 .
H37D C37' H37E 109.5 .
C35 C37' H37F 109.5 .
H37D C37' H37F 109.5 .
H37E C37' H37F 109.5 .
C35 C38' H38D 109.5 .
C35 C38' H38E 109.5 .
H38D C38' H38E 109.5 .
C35 C38' H38F 109.5 .
H38D C38' H38F 109.5 .
H38E C38' H38F 109.5 .
N4 C39 C40 167(3) .
C39 C40 H40A 109.5 .
C39 C40 H40B 109.5 .
H40A C40 H40B 109.5 .
C39 C40 H40C 109.5 .
H40A C40 H40C 109.5 .
H40B C40 H40C 109.5 .
N5 C41 C42 164(8) .
C41 C42 H42A 109.5 .
C41 C42 H42B 109.5 .
H42A C42 H42B 109.5 .
C41 C42 H42C 109.5 .
H42A C42 H42C 109.5 .
H42B C42 H42C 109.5 .
N6 C43 C44 177(2) .
C43 C44 H44A 109.5 .
C43 C44 H44B 109.5 .
H44A C44 H44B 109.5 .
C43 C44 H44C 109.5 .
H44A C44 H44C 109.5 .
H44B C44 H44C 109.5 .

loop_
_geom_bond_atom_site_label_1
_geom_bond_atom_site_label_2
_geom_bond_distance
_geom_bond_site_symmetry_2
N1 C29 1.418(7) .
N1 C19 1.420(8) .
N1 C1 1.426(7) .
N2 C17 1.129(9) .
N3 C18 1.165(11) .
N4 C39 1.15(3) .
N4 C39 1.15(3) 2
N5 C41 1.16(7) .
N5 C41 1.16(7) 2
N6 C43 1.19(3) .
C1 C14 1.406(8) .
C1 C2 1.414(9) .
C2 C3 1.420(9) .
C2 C7 1.434(8) .
C3 C4 1.346(10) .
C3 H3 0.9300 .
C4 C5 1.420(10) .
C4 H4 0.9300 .
C5 C6 1.377(10) .
C5 H5 0.9300 .
C6 C7 1.399(10) .
C6 H6 0.9300 .
C7 C8 1.426(9) .
C8 C9 1.403(9) .
C8 C15 1.460(9) .
C9 C10 1.432(8) .
C9 C14 1.445(8) .
C10 C11 1.356(11) .
C10 H10 0.9300 .
C11 C12 1.401(10) .
C11 H11 0.9300 .
C12 C13 1.363(9) .
C12 H12 0.9300 .
C13 C14 1.422(9) .
C13 H13 0.9300 .
C15 C16 1.339(9) .
C15 H15 0.9300 .
C16 C18 1.416(12) .
C16 C17 1.435(10) .
C19 C24 1.372(8) .
C19 C20 1.381(8) .
C20 C21 1.392(9) .
C20 H20 0.9300 .
C21 C22 1.387(9) .
C21 H21 0.9300 .
C22 C23 1.374(8) .
C22 C25 1.538(9) .
C23 C24 1.374(9) .
C23 H23 0.9300 .
C24 H24 0.9300 .
C25 C28 1.515(14) .
C25 C27' 1.53(8) .
C25 C28' 1.53(9) .
C25 C27 1.538(14) .
C25 C26' 1.54(8) .
C25 C26 1.555(14) .
C26 H26A 0.9600 .
C26 H26B 0.9600 .
C26 H26C 0.9600 .
C27 H27A 0.9600 .
C27 H27B 0.9600 .
C27 H27C 0.9600 .
C28 H28A 0.9600 .
C28 H28B 0.9600 .
C28 H28C 0.9600 .
C26' H26D 0.9600 .
C26' H26E 0.9600 .
C26' H26F 0.9600 .
C27' H27D 0.9600 .
C27' H27E 0.9600 .
C27' H27F 0.9600 .
C28' H28D 0.9600 .
C28' H28E 0.9600 .
C28' H28F 0.9600 .
C29 C34 1.385(9) .
C29 C30 1.397(8) .
C30 C31 1.377(9) .
C30 H30 0.9300 .
C31 C32 1.393(10) .
C31 H31 0.9300 .
C32 C33 1.392(10) .
C32 C35 1.529(10) .
C33 C34 1.375(9) .
C33 H33 0.9300 .
C34 H34 0.9300 .
C35 C38' 1.53(3) .
C35 C38 1.54(3) .
C35 C37 1.54(4) .
C35 C36' 1.54(3) .
C35 C36 1.55(3) .
C35 C37' 1.56(3) .
C36 H36A 0.9600 .
C36 H36B 0.9600 .
C36 H36C 0.9600 .
C37 H37A 0.9600 .
C37 H37B 0.9600 .
C37 H37C 0.9600 .
C38 H38A 0.9600 .
C38 H38B 0.9600 .
C38 H38C 0.9600 .
C36' H36D 0.9600 .
C36' H36E 0.9600 .
C36' H36F 0.9600 .
C37' H37D 0.9600 .
C37' H37E 0.9600 .
C37' H37F 0.9600 .
C38' H38D 0.9600 .
C38' H38E 0.9600 .
C38' H38F 0.9600 .
C39 C40 1.43(5) .
C40 H40A 0.9600 .
C40 H40B 0.9600 .
C40 H40C 0.9600 .
C41 C42 1.47(15) .
C42 H42A 0.9600 .
C42 H42B 0.9600 .
C42 H42C 0.9600 .
C43 C44 1.47(4) .
C44 H44A 0.9600 .
C44 H44B 0.9600 .
C44 H44C 0.9600 .

loop_
_geom_torsion_atom_site_label_1
_geom_torsion_atom_site_label_2
_geom_torsion_atom_site_label_3
_geom_torsion_atom_site_label_4
_geom_torsion
_geom_torsion_site_symmetry_1
C29 N1 C1 C14 -101.8(6) .
C19 N1 C1 C14 85.0(7) .
C29 N1 C1 C2 73.9(7) .
C19 N1 C1 C2 -99.3(6) .
C14 C1 C2 C3 -176.8(6) .
N1 C1 C2 C3 7.6(8) .
C14 C1 C2 C7 0.9(8) .
N1 C1 C2 C7 -174.7(5) .
C1 C2 C3 C4 179.8(6) .
C7 C2 C3 C4 2.0(9) .
C2 C3 C4 C5 0.4(11) .
C3 C4 C5 C6 -1.9(11) .
C4 C5 C6 C7 1.0(11) .
C5 C6 C7 C8 -177.8(7) .
C5 C6 C7 C2 1.3(9) .
C1 C2 C7 C6 179.4(6) .
C3 C2 C7 C6 -2.8(8) .
C1 C2 C7 C8 -1.4(8) .
C3 C2 C7 C8 176.4(6) .
C6 C7 C8 C9 -179.2(6) .
C2 C7 C8 C9 1.6(8) .
C6 C7 C8 C15 -3.5(9) .
C2 C7 C8 C15 177.4(5) .
C7 C8 C9 C10 173.8(6) .
C15 C8 C9 C10 -1.8(9) .
C7 C8 C9 C14 -1.3(8) .
C15 C8 C9 C14 -176.8(6) .
C8 C9 C10 C11 -177.7(6) .
C14 C9 C10 C11 -2.4(9) .
C9 C10 C11 C12 -0.1(11) .
C10 C11 C12 C13 2.2(11) .
C11 C12 C13 C14 -1.5(10) .
C2 C1 C14 C13 -178.3(6) .
N1 C1 C14 C13 -2.7(8) .
C2 C1 C14 C9 -0.6(8) .
N1 C1 C14 C9 175.0(5) .
C12 C13 C14 C1 176.5(6) .
C12 C13 C14 C9 -1.2(9) .
C8 C9 C14 C1 0.7(8) .
C10 C9 C14 C1 -174.7(5) .
C8 C9 C14 C13 178.5(6) .
C10 C9 C14 C13 3.0(8) .
C9 C8 C15 C16 -58.9(9) .
C7 C8 C15 C16 125.4(7) .
C8 C15 C16 C18 -2.7(11) .
C8 C15 C16 C17 178.6(7) .
C15 C16 C17 N2 -74(25) .
C18 C16 C17 N2 107(25) .
C15 C16 C18 N3 142(33) .
C17 C16 C18 N3 -40(34) .
C29 N1 C19 C24 35.8(8) .
C1 N1 C19 C24 -151.5(6) .
C29 N1 C19 C20 -144.2(6) .
C1 N1 C19 C20 28.6(8) .
C24 C19 C20 C21 -1.2(9) .
N1 C19 C20 C21 178.8(6) .
C19 C20 C21 C22 -1.8(10) .
C20 C21 C22 C23 3.1(10) .
C20 C21 C22 C25 -175.6(7) .
C21 C22 C23 C24 -1.5(9) .
C25 C22 C23 C24 177.1(7) .
C20 C19 C24 C23 2.8(9) .
N1 C19 C24 C23 -177.2(6) .
C22 C23 C24 C19 -1.5(10) .
C23 C22 C25 C28 -109.2(10) .
C21 C22 C25 C28 69.4(11) .
C23 C22 C25 C27' -175(5) .
C21 C22 C25 C27' 3(5) .
C23 C22 C25 C28' 61(5) .
C21 C22 C25 C28' -120(5) .
C23 C22 C25 C27 16.2(13) .
C21 C22 C25 C27 -165.3(10) .
C23 C22 C25 C26' -56(4) .
C21 C22 C25 C26' 123(4) .
C23 C22 C25 C26 134.2(9) .
C21 C22 C25 C26 -47.3(11) .
C19 N1 C29 C34 -157.8(6) .
C1 N1 C29 C34 29.2(8) .
C19 N1 C29 C30 24.7(9) .
C1 N1 C29 C30 -148.3(7) .
C34 C29 C30 C31 1.3(10) .
N1 C29 C30 C31 178.9(6) .
C29 C30 C31 C32 -2.0(11) .
C30 C31 C32 C33 1.0(11) .
C30 C31 C32 C35 -179.6(8) .
C31 C32 C33 C34 0.6(11) .
C35 C32 C33 C34 -178.8(8) .
C32 C33 C34 C29 -1.2(12) .
C30 C29 C34 C33 0.2(11) .
N1 C29 C34 C33 -177.5(6) .
C33 C32 C35 C38' -11(3) .
C31 C32 C35 C38' 169(3) .
C33 C32 C35 C38 -173(3) .
C31 C32 C35 C38 7(3) .
C33 C32 C35 C37 64(3) .
C31 C32 C35 C37 -116(3) .
C33 C32 C35 C36' 111.0(18) .
C31 C32 C35 C36' -68(2) .
C33 C32 C35 C36 -52(2) .
C31 C32 C35 C36 128(2) .
C33 C32 C35 C37' -134(2) .
C31 C32 C35 C37' 46(2) .
C39 N4 C39 C40 -36(14) 2
C41 N5 C41 C42 82(33) 2
